data_2015087
loop_
_publ_author_name
'Schmidt, Martin U.'
'Alig, Edith'
'Fink, Lothar'
'Bolte, Michael'
'Panisch, Robin'
'Pashchenko, Volodymyr'
'Wolf, Bernd'
'Lang, Michael'

_publ_section_title
;
 Magnetic properties of two double-layer structures built from
 hydroxynaphthoic acids and manganese
;
_journal_issue 7
_journal_name_full 'Acta Crystallographica Section C'
_journal_page_first m361
_journal_page_last m364
_journal_paper_doi 10.1107/S0108270105015659
_journal_volume 61
_journal_year 2005
_chemical_formula_iupac '[Mn (C11 H7 O3)2 (H2 O)2]'
_chemical_formula_moiety 'C22 H18 Mn O8'
_chemical_formula_sum 'C22 H18 Mn O8'
_chemical_formula_weight 465.30
_chemical_name_systematic
;
catena-poly[[diaquamanganese(II)]bis(\m-3-hydroxy-2-naphthoato-\k^2^O:O')]
;
_space_group_IT_number 14
_symmetry_cell_setting monoclinic
_symmetry_space_group_name_Hall '-P 2ybc'
_symmetry_space_group_name_H-M 'P 1 21/c 1'
_atom_sites_solution_hydrogens geom
_atom_sites_solution_primary direct
_atom_sites_solution_secondary difmap
_audit_creation_method SHELXL-97
_cell_angle_alpha 90.00
_cell_angle_beta 101.815(8)
_cell_angle_gamma 90.00
_cell_formula_units_Z 4
_cell_length_a 17.2616(17)
_cell_length_b 7.3476(5)
_cell_length_c 15.5360(15)
_cell_measurement_reflns_used 20695
_cell_measurement_temperature 173(2)
_cell_measurement_theta_max 27.3
_cell_measurement_theta_min 2.5
_cell_volume 1928.7(3)
_computing_cell_refinement X-AREA
_computing_data_collection 'X-AREA (Stoe & Cie, 2001)'
_computing_data_reduction X-AREA
_computing_molecular_graphics 'XP in SHELXTL-Plus (Sheldrick, 1991)'
_computing_publication_material 'SHELXL97 and PLATON (Spek, 2003)'
_computing_structure_refinement 'SHELXL97 (Sheldrick, 1997)'
_computing_structure_solution 'SHELXS97 (Sheldrick, 1997)'
_diffrn_ambient_temperature 173
_diffrn_measured_fraction_theta_full 0.999
_diffrn_measured_fraction_theta_max 0.976
_diffrn_measurement_device_type 'Stoe IPDS II two-circle'
_diffrn_measurement_method \w
_diffrn_radiation_monochromator graphite
_diffrn_radiation_source 'fine-focus sealed tube'
_diffrn_radiation_type MoK\a
_diffrn_radiation_wavelength 0.71073
_diffrn_reflns_av_R_equivalents 0.0832
_diffrn_reflns_av_sigmaI/netI 0.0312
_diffrn_reflns_limit_h_max 22
_diffrn_reflns_limit_h_min -22
_diffrn_reflns_limit_k_max 9
_diffrn_reflns_limit_k_min -9
_diffrn_reflns_limit_l_max 20
_diffrn_reflns_limit_l_min -20
_diffrn_reflns_number 17865
_diffrn_reflns_theta_full 25.00
_diffrn_reflns_theta_max 27.98
_diffrn_reflns_theta_min 2.68
_diffrn_standards_number 0
_exptl_absorpt_coefficient_mu 0.735
_exptl_absorpt_correction_T_max 0.9105
_exptl_absorpt_correction_T_min 0.7477
_exptl_absorpt_correction_type multi-scan
_exptl_absorpt_process_details '(MULABS; Spek, 1990; Blessing, 1995)'
_exptl_crystal_colour 'light brown'
_exptl_crystal_density_diffrn 1.602
_exptl_crystal_density_method 'not measured'
_exptl_crystal_description plate
_exptl_crystal_F_000 956
_exptl_crystal_size_max 0.42
_exptl_crystal_size_mid 0.32
_exptl_crystal_size_min 0.13
_refine_diff_density_max 1.080
_refine_diff_density_min -1.271
_refine_ls_extinction_method none
_refine_ls_goodness_of_fit_ref 1.214
_refine_ls_hydrogen_treatment constr
_refine_ls_matrix_type full
_refine_ls_number_parameters 281
_refine_ls_number_reflns 4535
_refine_ls_number_restraints 0
_refine_ls_restrained_S_all 1.214
_refine_ls_R_factor_all 0.0946
_refine_ls_R_factor_gt 0.0872
_refine_ls_shift/su_max 0.000
_refine_ls_shift/su_mean 0.000
_refine_ls_structure_factor_coef Fsqd
_refine_ls_weighting_details 'calc w = 1/[\s^2^(Fo^2^)+(0.0999P)^2^+24.9072P] where P=(Fo^2^+2Fc^2^)/3'
_refine_ls_weighting_scheme calc
_refine_ls_wR_factor_gt 0.3118
_refine_ls_wR_factor_ref 0.3159
_reflns_number_gt 3911
_reflns_number_total 4535
_reflns_threshold_expression I>2\s(I)
_cod_data_source_file ta1467.cif
_cod_data_source_block I
_cod_depositor_comments
;
The following automatic conversions were performed:
'_symmetry_cell_setting' value 'Monoclinic' changed to 'monoclinic'
according to '/home/saulius/struct/CIF-dictionaries/cif_core.dic'
dictionary named 'cif_core.dic' version 2.4.1 from 2010-06-29.

Automatic conversion script
Id: cif_fix_enum 1527 2010-12-29 10:47:43Z saulius 

The following automatic conversions were performed:

'_symmetry_cell_setting' value 'Monoclinic' changed to 'monoclinic'
according to /home/saulius/struct/CIF-dictionaries/cif_core.dic
dictionary named 'cif_core.dic' version 2.4.1 from 2010-06-29.

Automatic conversion script
Id: cif_fix_values 1715 2011-07-08 13:25:40Z adriana 
;
_cod_original_sg_symbol_H-M 'P 21/c'
_cod_database_code 2015087

loop_
_symmetry_equiv_pos_as_xyz
'x, y, z'
'-x, y+1/2, -z+1/2'
'-x, -y, -z'
'x, -y-1/2, z-1/2'

loop_
_atom_site_label
_atom_site_fract_x
_atom_site_fract_y
_atom_site_fract_z
_atom_site_U_iso_or_equiv
_atom_site_adp_type
_atom_site_calc_flag
_atom_site_refinement_flags
_atom_site_occupancy
_atom_site_disorder_assembly
_atom_site_disorder_group
_atom_site_type_symbol
Mn1 0.51716(8) 0.57041(16) 0.36795(9) 0.0204(3) Uani d . 1 . . Mn
O1W 0.5828(4) 0.8207(9) 0.3530(4) 0.0312(15) Uani d . 1 . . O
H1WA 0.5776 0.9190 0.3247 0.037 Uiso d R 1 . . H
H1WB 0.6253 0.7941 0.3375 0.037 Uiso d R 1 . . H
O2W 0.4604(4) 0.3071(8) 0.3562(5) 0.0279(13) Uani d . 1 . . O
H2WA 0.4914 0.2616 0.3268 0.033 Uiso d R 1 . . H
H2WB 0.4409 0.2237 0.3820 0.033 Uiso d R 1 . . H
C1 0.7360(5) 0.2761(13) 0.4748(6) 0.0269(18) Uani d . 1 . . C
H1 0.7401 0.4016 0.4618 0.032 Uiso calc R 1 . . H
C2 0.6716(5) 0.2165(11) 0.5058(5) 0.0207(16) Uani d . 1 . . C
C21 0.6079(5) 0.3488(12) 0.5182(6) 0.0232(17) Uani d . 1 . . C
O21 0.6062(4) 0.5034(9) 0.4831(4) 0.0268(13) Uani d . 1 . . O
O22 0.5581(4) 0.2933(9) 0.5621(4) 0.0264(13) Uani d . 1 . . O
C3 0.6655(5) 0.0289(12) 0.5264(6) 0.0234(17) Uani d . 1 . . C
O3 0.6034(4) -0.0341(9) 0.5590(5) 0.0317(15) Uani d . 1 . . O
H3 0.5761 0.0541 0.5699 0.048 Uiso d R 1 . . H
C4 0.7217(5) -0.0924(13) 0.5109(6) 0.0275(18) Uani d . 1 . . C
H4 0.7158 -0.2181 0.5225 0.033 Uiso calc R 1 . . H
C5 0.7884(5) -0.0333(14) 0.4778(6) 0.0298(19) Uani d . 1 . . C
C6 0.8452(6) -0.1569(17) 0.4592(7) 0.040(2) Uani d . 1 . . C
H6 0.8393 -0.2835 0.4685 0.047 Uiso calc R 1 . . H
C7 0.9092(7) -0.094(2) 0.4277(8) 0.046(3) Uani d . 1 . . C
H7 0.9469 -0.1780 0.4143 0.056 Uiso calc R 1 . . H
C8 0.9193(6) 0.093(2) 0.4150(8) 0.046(3) Uani d . 1 . . C
H8 0.9648 0.1356 0.3956 0.055 Uiso calc R 1 . . H
C9 0.8635(6) 0.2153(18) 0.4308(7) 0.038(2) Uani d . 1 . . C
H9 0.8701 0.3414 0.4207 0.046 Uiso calc R 1 . . H
C10 0.7966(5) 0.1548(15) 0.4617(6) 0.0290(19) Uani d . 1 . . C
C1A 0.2826(5) 0.6092(13) 0.2772(6) 0.0237(17) Uani d . 1 . . C
H1A 0.3161 0.5062 0.2784 0.028 Uiso calc R 1 . . H
C2A 0.3089(5) 0.7748(12) 0.2562(5) 0.0226(16) Uani d . 1 . . C
C21A 0.3899(5) 0.7946(11) 0.2377(5) 0.0202(16) Uani d . 1 . . C
O21A 0.4349(4) 0.6537(8) 0.2427(4) 0.0228(12) Uani d . 1 . . O
O22A 0.4129(4) 0.9514(8) 0.2189(4) 0.0263(13) Uani d . 1 . . O
C3A 0.2585(5) 0.9301(13) 0.2533(7) 0.0276(18) Uani d . 1 . . C
O3A 0.2797(4) 1.0989(10) 0.2304(6) 0.0382(17) Uani d . 1 . . O
H3A 0.3262 1.0956 0.2216 0.057 Uiso d R 1 . . H
C4A 0.1847(5) 0.9118(13) 0.2743(7) 0.031(2) Uani d . 1 . . C
H4A 0.1518 1.0159 0.2732 0.037 Uiso calc R 1 . . H
C5A 0.1578(5) 0.7426(13) 0.2970(6) 0.0273(18) Uani d . 1 . . C
C6A 0.0817(6) 0.7196(15) 0.3179(7) 0.035(2) Uani d . 1 . . C
H6A 0.0482 0.8220 0.3187 0.042 Uiso calc R 1 . . H
C7A 0.0565(6) 0.5488(17) 0.3370(8) 0.042(3) Uani d . 1 . . C
H7A 0.0054 0.5345 0.3498 0.050 Uiso calc R 1 . . H
C8A 0.1050(6) 0.3975(15) 0.3379(8) 0.037(2) Uani d . 1 . . C
H8A 0.0870 0.2814 0.3523 0.044 Uiso calc R 1 . . H
C9A 0.1781(6) 0.4140(14) 0.3182(7) 0.034(2) Uani d . 1 . . C
H9A 0.2103 0.3090 0.3184 0.040 Uiso calc R 1 . . H
C10A 0.2066(5) 0.5861(12) 0.2973(7) 0.0256(16) Uani d . 1 . . C

loop_
_atom_site_aniso_label
_atom_site_aniso_U_11
_atom_site_aniso_U_22
_atom_site_aniso_U_33
_atom_site_aniso_U_12
_atom_site_aniso_U_13
_atom_site_aniso_U_23
Mn1 0.0238(6) 0.0172(6) 0.0206(6) 0.0011(5) 0.0056(5) 0.0006(5)
O1W 0.034(3) 0.025(3) 0.031(3) -0.009(3) 0.000(3) 0.003(3)
O2W 0.035(3) 0.019(3) 0.034(3) -0.004(2) 0.016(3) 0.000(3)
C1 0.028(4) 0.027(4) 0.025(4) 0.004(4) 0.005(3) 0.003(4)
C2 0.022(4) 0.019(4) 0.021(4) 0.002(3) 0.002(3) -0.003(3)
C21 0.024(4) 0.024(4) 0.021(4) -0.002(3) 0.004(3) -0.003(3)
O21 0.028(3) 0.021(3) 0.028(3) 0.002(3) -0.001(3) 0.005(3)
O22 0.029(3) 0.025(3) 0.027(3) 0.001(3) 0.008(3) -0.001(3)
C3 0.026(4) 0.020(4) 0.024(4) -0.002(3) 0.004(3) -0.002(3)
O3 0.032(3) 0.023(3) 0.045(4) 0.001(3) 0.020(3) 0.003(3)
C4 0.027(4) 0.023(4) 0.032(5) 0.001(3) 0.007(4) -0.003(4)
C5 0.026(4) 0.038(5) 0.024(4) 0.006(4) 0.002(3) -0.006(4)
C6 0.039(5) 0.043(6) 0.038(6) 0.013(5) 0.011(4) -0.007(5)
C7 0.036(5) 0.069(9) 0.036(5) 0.018(6) 0.013(4) -0.003(5)
C8 0.026(5) 0.069(9) 0.045(6) 0.005(5) 0.016(5) 0.003(6)
C9 0.029(5) 0.054(6) 0.032(5) 0.002(5) 0.007(4) 0.004(5)
C10 0.024(4) 0.042(5) 0.022(4) 0.004(4) 0.005(3) -0.001(4)
C1A 0.021(4) 0.023(4) 0.028(4) 0.001(3) 0.006(3) -0.001(3)
C2A 0.022(4) 0.023(4) 0.022(4) 0.001(3) 0.003(3) -0.001(3)
C21A 0.019(4) 0.020(4) 0.021(4) 0.000(3) 0.004(3) 0.005(3)
O21A 0.023(3) 0.022(3) 0.022(3) 0.000(2) 0.002(2) 0.001(2)
O22A 0.032(3) 0.019(3) 0.030(3) 0.001(2) 0.012(3) 0.002(2)
C3A 0.020(4) 0.025(4) 0.037(5) 0.002(3) 0.005(4) 0.000(4)
O3A 0.030(4) 0.025(3) 0.063(5) 0.004(3) 0.019(4) 0.009(3)
C4A 0.022(4) 0.026(4) 0.043(6) 0.002(3) 0.006(4) -0.002(4)
C5A 0.023(4) 0.028(4) 0.030(4) -0.002(3) 0.006(3) -0.004(4)
C6A 0.026(5) 0.038(5) 0.044(6) 0.002(4) 0.015(4) -0.006(5)
C7A 0.029(5) 0.047(6) 0.053(7) -0.004(5) 0.016(5) -0.002(5)
C8A 0.029(5) 0.033(5) 0.049(6) -0.007(4) 0.012(4) 0.005(5)
C9A 0.027(4) 0.031(5) 0.044(6) -0.003(4) 0.010(4) 0.001(4)
C10A 0.020(4) 0.028(4) 0.028(4) -0.004(3) 0.004(4) 0.001(4)

loop_
_atom_type_symbol
_atom_type_description
_atom_type_scat_dispersion_real
_atom_type_scat_dispersion_imag
_atom_type_scat_source
C C 0.0033 0.0016 'International Tables Vol C Tables 4.2.6.8 and 6.1.1.4'
H H 0.0000 0.0000 'International Tables Vol C Tables 4.2.6.8 and 6.1.1.4'
Mn Mn 0.3368 0.7283 'International Tables Vol C Tables 4.2.6.8 and 6.1.1.4'
O O 0.0106 0.0060 'International Tables Vol C Tables 4.2.6.8 and 6.1.1.4'

loop_
_geom_angle_atom_site_label_1
_geom_angle_atom_site_label_2
_geom_angle_atom_site_label_3
_geom_angle_site_symmetry_1
_geom_angle_site_symmetry_3
_geom_angle
O22 Mn1 O2W 3_666 . 98.8(2)
O22 Mn1 O21 3_666 . 95.2(3)
O2W Mn1 O21 . . 95.7(3)
O22 Mn1 O22A 3_666 2_645 172.4(3)
O2W Mn1 O22A . 2_645 83.5(2)
O21 Mn1 O22A . 2_645 91.8(3)
O22 Mn1 O1W 3_666 . 92.4(3)
O2W Mn1 O1W . . 167.4(3)
O21 Mn1 O1W . . 89.0(2)
O22A Mn1 O1W 2_645 . 84.7(3)
O22 Mn1 O21A 3_666 . 88.3(2)
O2W Mn1 O21A . . 88.6(2)
O21 Mn1 O21A . . 174.0(2)
O22A Mn1 O21A 2_645 . 84.5(2)
O1W Mn1 O21A . . 85.9(2)
Mn1 O1W H1WA . . 140.5
Mn1 O1W H1WB . . 109.6
H1WA O1W H1WB . . 93.3
Mn1 O2W H2WA . . 94.3
Mn1 O2W H2WB . . 146.4
H2WA O2W H2WB . . 109.3
C2 C1 C10 . . 121.6(9)
C2 C1 H1 . . 119.2
C10 C1 H1 . . 119.2
C1 C2 C3 . . 119.5(8)
C1 C2 C21 . . 120.2(8)
C3 C2 C21 . . 120.3(8)
O21 C21 O22 . . 124.4(8)
O21 C21 C2 . . 118.6(8)
O22 C21 C2 . . 116.9(8)
C21 O21 Mn1 . . 120.9(6)
C21 O22 Mn1 . 3_666 132.9(6)
O3 C3 C4 . . 118.9(8)
O3 C3 C2 . . 121.1(8)
C4 C3 C2 . . 120.0(8)
C3 O3 H3 . . 109.4
C3 C4 C5 . . 121.2(9)
C3 C4 H4 . . 119.4
C5 C4 H4 . . 119.4
C6 C5 C10 . . 119.5(10)
C6 C5 C4 . . 121.8(10)
C10 C5 C4 . . 118.7(8)
C7 C6 C5 . . 120.0(12)
C7 C6 H6 . . 120.0
C5 C6 H6 . . 120.0
C6 C7 C8 . . 120.6(11)
C6 C7 H7 . . 119.7
C8 C7 H7 . . 119.7
C9 C8 C7 . . 120.2(11)
C9 C8 H8 . . 119.9
C7 C8 H8 . . 119.9
C8 C9 C10 . . 120.5(12)
C8 C9 H9 . . 119.7
C10 C9 H9 . . 119.7
C5 C10 C1 . . 118.8(9)
C5 C10 C9 . . 119.1(9)
C1 C10 C9 . . 122.0(10)
C2A C1A C10A . . 121.8(8)
C2A C1A H1A . . 119.1
C10A C1A H1A . . 119.1
C1A C2A C3A . . 119.4(8)
C1A C2A C21A . . 120.3(8)
C3A C2A C21A . . 120.3(8)
O22A C21A O21A . . 121.9(7)
O22A C21A C2A . . 118.8(7)
O21A C21A C2A . . 119.3(7)
C21A O21A Mn1 . . 122.5(5)
C21A O22A Mn1 . 2_655 138.4(6)
O3A C3A C4A . . 117.3(8)
O3A C3A C2A . . 122.8(8)
C4A C3A C2A . . 119.9(9)
C3A O3A H3A . . 109.4
C3A C4A C5A . . 120.9(9)
C3A C4A H4A . . 119.5
C5A C4A H4A . . 119.5
C4A C5A C10A . . 119.5(8)
C4A C5A C6A . . 122.1(9)
C10A C5A C6A . . 118.3(9)
C7A C6A C5A . . 120.1(10)
C7A C6A H6A . . 119.9
C5A C6A H6A . . 119.9
C6A C7A C8A . . 120.9(9)
C6A C7A H7A . . 119.5
C8A C7A H7A . . 119.5
C9A C8A C7A . . 120.7(10)
C9A C8A H8A . . 119.7
C7A C8A H8A . . 119.7
C8A C9A C10A . . 120.7(10)
C8A C9A H9A . . 119.6
C10A C9A H9A . . 119.6
C5A C10A C9A . . 119.2(8)
C5A C10A C1A . . 118.3(8)
C9A C10A C1A . . 122.5(8)

loop_
_geom_bond_atom_site_label_1
_geom_bond_atom_site_label_2
_geom_bond_site_symmetry_2
_geom_bond_distance
_geom_bond_publ_flag
Mn1 O22 3_666 2.109(6) y
Mn1 O2W . 2.159(6) y
Mn1 O21 . 2.163(6) y
Mn1 O22A 2_645 2.170(6) y
Mn1 O1W . 2.198(7) y
Mn1 O21A . 2.246(6) y
O1W H1WA . 0.8400 ?
O1W H1WB . 0.8399 ?
O2W H2WA . 0.8399 ?
O2W H2WB . 0.8400 ?
C1 C2 . 1.370(12) ?
C1 C10 . 1.421(13) ?
C1 H1 . 0.9500 ?
C2 C3 . 1.424(12) ?
C2 C21 . 1.510(12) ?
C21 O21 . 1.258(11) ?
C21 O22 . 1.269(11) ?
O22 Mn1 3_666 2.109(6) ?
C3 O3 . 1.356(11) ?
C3 C4 . 1.375(12) ?
O3 H3 . 0.8400 ?
C4 C5 . 1.421(13) ?
C4 H4 . 0.9500 ?
C5 C6 . 1.409(13) ?
C5 C10 . 1.417(15) ?
C6 C7 . 1.378(17) ?
C6 H6 . 0.9500 ?
C7 C8 . 1.41(2) ?
C7 H7 . 0.9500 ?
C8 C9 . 1.373(16) ?
C8 H8 . 0.9500 ?
C9 C10 . 1.411(13) ?
C9 H9 . 0.9500 ?
C1A C2A . 1.361(13) ?
C1A C10A . 1.419(12) ?
C1A H1A . 0.9500 ?
C2A C3A . 1.429(12) ?
C2A C21A . 1.492(11) ?
C21A O22A . 1.272(10) ?
C21A O21A . 1.287(10) ?
O22A Mn1 2_655 2.170(6) ?
C3A O3A . 1.361(12) ?
C3A C4A . 1.385(13) ?
O3A H3A . 0.8429 ?
C4A C5A . 1.397(13) ?
C4A H4A . 0.9500 ?
C5A C10A . 1.425(12) ?
C5A C6A . 1.428(12) ?
C6A C7A . 1.379(16) ?
C6A H6A . 0.9500 ?
C7A C8A . 1.390(16) ?
C7A H7A . 0.9500 ?
C8A C9A . 1.363(14) ?
C8A H8A . 0.9500 ?
C9A C10A . 1.418(13) ?
C9A H9A . 0.9500 ?

loop_
_geom_hbond_atom_site_label_D
_geom_hbond_atom_site_label_H
_geom_hbond_atom_site_label_A
_geom_hbond_site_symmetry_A
_geom_hbond_distance_DH
_geom_hbond_distance_HA
_geom_hbond_distance_DA
_geom_hbond_angle_DHA
O3 H3 O22 . 0.84 1.78 2.533(9) 148
O3A H3A O22A . 0.84 1.84 2.582(9) 146
O1W H1WA O21A 2_655 0.84 2.01 2.846(9) 180
O1W H1WB O3A 2_645 0.84 2.56 3.351(10) 157
O2W H2WA O21A 2_645 0.84 1.99 2.834(9) 180
O2W H2WB O3 3_656 0.84 1.91 2.751(9) 180

loop_
_geom_torsion_atom_site_label_1
_geom_torsion_atom_site_label_2
_geom_torsion_atom_site_label_3
_geom_torsion_atom_site_label_4
_geom_torsion_site_symmetry_1
_geom_torsion_site_symmetry_4
_geom_torsion
C10 C1 C2 C3 . . 0.8(13)
C10 C1 C2 C21 . . -179.5(8)
C1 C2 C21 O21 . . 14.7(12)
C3 C2 C21 O21 . . -165.5(8)
C1 C2 C21 O22 . . -167.2(8)
C3 C2 C21 O22 . . 12.6(12)
O22 C21 O21 Mn1 . . -72.0(10)
C2 C21 O21 Mn1 . . 106.0(8)
O22 Mn1 O21 C21 3_666 . 98.1(7)
O2W Mn1 O21 C21 . . -1.3(7)
O22A Mn1 O21 C21 2_645 . -84.9(7)
O1W Mn1 O21 C21 . . -169.5(7)
O21 C21 O22 Mn1 . 3_666 -24.2(13)
C2 C21 O22 Mn1 . 3_666 157.8(6)
C1 C2 C3 O3 . . 178.6(8)
C21 C2 C3 O3 . . -1.2(12)
C1 C2 C3 C4 . . -3.4(13)
C21 C2 C3 C4 . . 176.8(8)
O3 C3 C4 C5 . . -179.2(8)
C2 C3 C4 C5 . . 2.7(14)
C3 C4 C5 C6 . . -178.1(9)
C3 C4 C5 C10 . . 0.6(14)
C10 C5 C6 C7 . . 1.6(15)
C4 C5 C6 C7 . . -179.7(10)
C5 C6 C7 C8 . . 1.0(18)
C6 C7 C8 C9 . . -2.6(19)
C7 C8 C9 C10 . . 1.5(17)
C6 C5 C10 C1 . . 175.6(9)
C4 C5 C10 C1 . . -3.2(13)
C6 C5 C10 C9 . . -2.7(14)
C4 C5 C10 C9 . . 178.5(9)
C2 C1 C10 C5 . . 2.5(13)
C2 C1 C10 C9 . . -179.2(9)
C8 C9 C10 C5 . . 1.1(15)
C8 C9 C10 C1 . . -177.1(10)
C10A C1A C2A C3A . . -0.7(14)
C10A C1A C2A C21A . . 178.4(8)
C1A C2A C21A O22A . . -179.6(8)
C3A C2A C21A O22A . . -0.4(12)
C1A C2A C21A O21A . . -0.7(12)
C3A C2A C21A O21A . . 178.4(8)
O22A C21A O21A Mn1 . . 89.2(9)
C2A C21A O21A Mn1 . . -89.6(8)
O22 Mn1 O21A C21A 3_666 . 25.1(6)
O2W Mn1 O21A C21A . . 123.9(6)
O22A Mn1 O21A C21A 2_645 . -152.5(6)
O1W Mn1 O21A C21A . . -67.5(6)
O21A C21A O22A Mn1 . 2_655 38.7(14)
C2A C21A O22A Mn1 . 2_655 -142.5(7)
C1A C2A C3A O3A . . -178.0(9)
C21A C2A C3A O3A . . 2.8(14)
C1A C2A C3A C4A . . 1.9(14)
C21A C2A C3A C4A . . -177.2(9)
O3A C3A C4A C5A . . 178.9(9)
C2A C3A C4A C5A . . -1.0(15)
C3A C4A C5A C10A . . -1.0(15)
C3A C4A C5A C6A . . -179.3(9)
C4A C5A C6A C7A . . 177.8(10)
C10A C5A C6A C7A . . -0.6(15)
C5A C6A C7A C8A . . 1.2(18)
C6A C7A C8A C9A . . -1.2(19)
C7A C8A C9A C10A . . 0.6(17)
C4A C5A C10A C9A . . -178.3(9)
C6A C5A C10A C9A . . 0.1(14)
C4A C5A C10A C1A . . 2.1(14)
C6A C5A C10A C1A . . -179.5(9)
C8A C9A C10A C5A . . -0.1(16)
C8A C9A C10A C1A . . 179.5(10)
C2A C1A C10A C5A . . -1.2(14)
C2A C1A C10A C9A . . 179.2(9)
